data_4082399
loop_
_publ_author_name
'Tang, Xiao-Yan'
'Igarashi, Atsushi'
'Sun, Wen-Hua'
'Inagaki, Akiko'
'Liu, Jingyu'
'Zhang, Wenjuan'
'Li, Yue-Sheng'
'Nomura, Kotohiro'

_publ_section_title
;
 Synthesis of (Imido)vanadium(V) Complexes Containing
 8-(2,6-Dimethylanilide)-5,6,7-trihydroquinoline Ligands: Highly Active
 Catalyst Precursors for Ethylene Dimerization
;
_journal_issue 4
_journal_name_full Organometallics
_journal_page_first 1053
_journal_paper_doi 10.1021/om401119y
_journal_volume 33
_journal_year 2014
_chemical_formula_moiety '2(C24 H26 Cl2 N3 V1), C H2 Cl2'
_chemical_formula_sum 'C49 H54 Cl6 N6 V2'
_chemical_formula_weight 1041.56
_chemical_name_systematic
; 
 ? 
;
_space_group_IT_number 14
_symmetry_cell_setting monoclinic
_symmetry_space_group_name_Hall '-P 2ybc'
_symmetry_space_group_name_H-M 'P 1 21/c 1'
_atom_sites_solution_hydrogens geom
_atom_sites_solution_primary direct
_atom_sites_solution_secondary difmap
_audit_creation_method SHELXL-97
_cell_angle_alpha 90.00
_cell_angle_beta 90.433(8)
_cell_angle_gamma 90.00
_cell_formula_units_Z 2
_cell_length_a 9.303(6)
_cell_length_b 15.039(11)
_cell_length_c 17.140(12)
_cell_measurement_reflns_used 5832
_cell_measurement_temperature 93(2)
_cell_measurement_theta_max 27.49
_cell_measurement_theta_min 2.57
_cell_volume 2398(3)
_computing_structure_refinement 'SHELXL-97 (Sheldrick, 1997)'
_computing_structure_solution 'SHELXS-97 (Sheldrick, 1990)'
_diffrn_ambient_temperature 93(2)
_diffrn_detector_area_resol_mean 13.653
_diffrn_measured_fraction_theta_full 0.999
_diffrn_measured_fraction_theta_max 0.999
_diffrn_measurement_device_type 'Rigaku XtaLAB mini'
_diffrn_measurement_method \w
_diffrn_radiation_monochromator graphite
_diffrn_radiation_source 'fine-focus sealed tube'
_diffrn_radiation_type MoK\a
_diffrn_radiation_wavelength 0.71075
_diffrn_reflns_av_R_equivalents 0.0564
_diffrn_reflns_av_sigmaI/netI 0.0454
_diffrn_reflns_limit_h_max 12
_diffrn_reflns_limit_h_min -12
_diffrn_reflns_limit_k_max 19
_diffrn_reflns_limit_k_min -19
_diffrn_reflns_limit_l_max 22
_diffrn_reflns_limit_l_min -22
_diffrn_reflns_number 25043
_diffrn_reflns_theta_full 27.50
_diffrn_reflns_theta_max 27.50
_diffrn_reflns_theta_min 2.57
_exptl_absorpt_coefficient_mu 0.766
_exptl_absorpt_correction_T_max 0.9273
_exptl_absorpt_correction_T_min 0.8745
_exptl_absorpt_correction_type multi-scan
_exptl_absorpt_process_details 'REQAB (Rigaku, 1998)'
_exptl_crystal_colour orange
_exptl_crystal_density_diffrn 1.443
_exptl_crystal_density_method 'not measured'
_exptl_crystal_description block
_exptl_crystal_F_000 1076
_exptl_crystal_size_max 0.18
_exptl_crystal_size_mid 0.13
_exptl_crystal_size_min 0.10
_refine_diff_density_max 1.319
_refine_diff_density_min -1.751
_refine_diff_density_rms 0.096
_refine_ls_extinction_method none
_refine_ls_goodness_of_fit_ref 1.054
_refine_ls_hydrogen_treatment mixed
_refine_ls_matrix_type full
_refine_ls_number_parameters 361
_refine_ls_number_reflns 5495
_refine_ls_number_restraints 0
_refine_ls_restrained_S_all 1.054
_refine_ls_R_factor_all 0.0781
_refine_ls_R_factor_gt 0.0617
_refine_ls_shift/su_max 0.001
_refine_ls_shift/su_mean 0.000
_refine_ls_structure_factor_coef Fsqd
_refine_ls_weighting_details 'calc w=1/[\s^2^(Fo^2^)+(0.0479P)^2^+7.9220P] where P=(Fo^2^+2Fc^2^)/3'
_refine_ls_weighting_scheme calc
_refine_ls_wR_factor_gt 0.1360
_refine_ls_wR_factor_ref 0.1463
_reflns_number_gt 4461
_reflns_number_total 5495
_reflns_threshold_expression >2sigma(I)
_cod_data_source_file om401119y_si_002.cif
_cod_data_source_block complex4
_cod_database_code 4082399

loop_
_symmetry_equiv_pos_as_xyz
'x, y, z'
'-x, y+1/2, -z+1/2'
'-x, -y, -z'
'x, -y-1/2, z-1/2'

loop_
_atom_site_label
_atom_site_type_symbol
_atom_site_fract_x
_atom_site_fract_y
_atom_site_fract_z
_atom_site_U_iso_or_equiv
_atom_site_adp_type
_atom_site_occupancy
_atom_site_symmetry_multiplicity
_atom_site_calc_flag
_atom_site_refinement_flags
_atom_site_disorder_assembly
_atom_site_disorder_group
V1 V 0.31096(6) 0.31832(4) 0.89139(3) 0.01543(15) Uani 1 1 d . A .
Cl1 Cl 0.39577(10) 0.38203(6) 1.00226(5) 0.0256(2) Uani 1 1 d . . .
Cl2 Cl 0.22683(9) 0.17609(6) 0.89423(5) 0.0245(2) Uani 1 1 d . . .
Cl3 Cl -0.03687(18) 0.43656(12) 0.55987(10) 0.0720(4) Uiso 1 1 d . . .
N1 N 0.4712(3) 0.29433(18) 0.85283(16) 0.0173(6) Uani 1 1 d . . .
N2 N 0.0964(3) 0.3527(2) 0.93532(17) 0.0209(6) Uani 1 1 d . A .
N3 N 0.2461(3) 0.39586(18) 0.81400(16) 0.0171(6) Uani 1 1 d . . .
C1 C 0.6072(3) 0.2701(2) 0.8290(2) 0.0179(7) Uani 1 1 d . . .
C2 C 0.6935(4) 0.2187(2) 0.8802(2) 0.0212(7) Uani 1 1 d . . .
C3 C 0.8324(4) 0.1975(3) 0.8552(2) 0.0268(8) Uani 1 1 d . . .
C4 C 0.8830(4) 0.2248(3) 0.7833(2) 0.0282(8) Uani 1 1 d . . .
C5 C 0.7963(4) 0.2740(3) 0.7333(2) 0.0248(8) Uani 1 1 d . . .
C6 C 0.6578(4) 0.2973(2) 0.7555(2) 0.0203(7) Uani 1 1 d . . .
C7 C 0.6388(4) 0.1888(3) 0.9577(2) 0.0275(8) Uani 1 1 d . . .
C8 C 0.0318(4) 0.3241(2) 1.0006(2) 0.0202(7) Uani 1 1 d . . .
C9 C -0.1050(4) 0.3519(3) 1.0203(2) 0.0237(7) Uani 1 1 d . . .
C10 C -0.1782(4) 0.4094(2) 0.9711(2) 0.0221(7) Uani 1 1 d . . .
C11 C -0.1136(4) 0.4395(2) 0.9030(2) 0.0187(7) Uani 1 1 d . A .
C12 C -0.1882(4) 0.5010(3) 0.8464(2) 0.0237(7) Uani 1 1 d . . .
C13B C -0.0905(8) 0.5436(6) 0.7877(5) 0.0218(19) Uiso 0.483(12) 1 d P A 2
C13A C -0.1112(8) 0.5156(5) 0.7670(5) 0.0202(17) Uiso 0.517(12) 1 d P A 1
C14A C 0.0529(8) 0.5099(6) 0.7758(5) 0.0216(17) Uiso 0.517(12) 1 d P A 1
C14B C 0.0307(8) 0.4802(6) 0.7600(4) 0.0175(17) Uiso 0.483(12) 1 d P A 2
C15B C 0.1230(7) 0.4573(5) 0.8314(4) 0.0157(19) Uiso 0.483(12) 1 d P A 2
C15A C 0.0901(7) 0.4178(5) 0.8056(4) 0.0189(18) Uiso 0.517(12) 1 d P A 1
C16 C 0.0251(4) 0.4088(3) 0.8883(2) 0.0281(8) Uani 1 1 d . . .
C17 C 0.3289(3) 0.4200(2) 0.74635(19) 0.0183(7) Uani 1 1 d . A .
C22 C 0.4145(4) 0.4969(2) 0.7486(2) 0.0208(7) Uani 1 1 d . . .
C21 C 0.4955(4) 0.5175(3) 0.6830(2) 0.0264(8) Uani 1 1 d . A .
C20 C 0.4900(4) 0.4652(3) 0.6164(2) 0.0299(9) Uani 1 1 d . . .
C19 C 0.4042(4) 0.3903(3) 0.6148(2) 0.0286(8) Uani 1 1 d . A .
C18 C 0.3225(4) 0.3658(2) 0.6792(2) 0.0224(7) Uani 1 1 d . . .
C24 C 0.4228(4) 0.5555(3) 0.8199(2) 0.0266(8) Uani 1 1 d . A .
C23 C 0.2363(5) 0.2808(3) 0.6773(2) 0.0307(9) Uani 1 1 d . A .
C25 C 0.0973(10) 0.4844(6) 0.5219(5) 0.041(2) Uiso 0.50 1 d P . .
H1 H 0.895(5) 0.165(3) 0.889(3) 0.031(11) Uiso 1 1 d . . .
H2 H 0.980(5) 0.207(3) 0.766(3) 0.035(12) Uiso 1 1 d . . .
H3 H 0.830(4) 0.295(3) 0.685(2) 0.022(10) Uiso 1 1 d . . .
H4 H 0.596(5) 0.336(3) 0.722(3) 0.039(12) Uiso 1 1 d . . .
H5 H 0.608(4) 0.240(3) 0.988(2) 0.027(11) Uiso 1 1 d . . .
H6 H 0.551(6) 0.151(3) 0.955(3) 0.051(15) Uiso 1 1 d . . .
H7 H 0.705(5) 0.156(3) 0.987(3) 0.047(14) Uiso 1 1 d . . .
H8 H 0.095(4) 0.280(3) 1.032(2) 0.024(10) Uiso 1 1 d . . .
H9 H -0.147(5) 0.330(3) 1.063(3) 0.034(12) Uiso 1 1 d . . .
H10 H -0.272(5) 0.429(3) 0.982(3) 0.044(13) Uiso 1 1 d . . .
H11 H -0.278(6) 0.471(4) 0.831(3) 0.056(15) Uiso 1 1 d . . .
H12 H -0.225(5) 0.549(3) 0.872(3) 0.040(13) Uiso 1 1 d . . .
H13 H 0.395(5) 0.361(3) 0.569(3) 0.043(13) Uiso 1 1 d . . .
H14 H 0.547(5) 0.480(3) 0.573(3) 0.040(13) Uiso 1 1 d . . .
H15 H 0.553(4) 0.567(3) 0.681(2) 0.020(10) Uiso 1 1 d . . .
H16 H 0.248(5) 0.246(3) 0.728(3) 0.041(13) Uiso 1 1 d . . .
H18 H 0.133(5) 0.292(3) 0.673(3) 0.043(13) Uiso 1 1 d . . .
H17 H 0.266(5) 0.242(3) 0.634(3) 0.039(12) Uiso 1 1 d . . .
H19 H 0.340(5) 0.589(3) 0.822(3) 0.045(14) Uiso 1 1 d . . .
H20 H 0.435(5) 0.523(3) 0.865(3) 0.031(11) Uiso 1 1 d . . .
H21 H 0.501(5) 0.589(3) 0.819(2) 0.026(11) Uiso 1 1 d . . .

loop_
_atom_site_aniso_label
_atom_site_aniso_U_11
_atom_site_aniso_U_22
_atom_site_aniso_U_33
_atom_site_aniso_U_23
_atom_site_aniso_U_13
_atom_site_aniso_U_12
V1 0.0140(3) 0.0189(3) 0.0135(3) -0.0002(2) 0.0012(2) 0.0033(2)
Cl1 0.0278(4) 0.0306(5) 0.0184(4) -0.0072(3) -0.0029(3) 0.0050(4)
Cl2 0.0217(4) 0.0203(4) 0.0315(5) -0.0013(3) 0.0016(3) -0.0001(3)
N1 0.0175(14) 0.0182(14) 0.0162(13) 0.0000(11) -0.0010(11) 0.0030(11)
N2 0.0182(14) 0.0256(15) 0.0191(14) 0.0047(12) 0.0042(11) 0.0061(12)
N3 0.0154(13) 0.0209(14) 0.0151(13) 0.0006(11) 0.0034(10) 0.0036(11)
C1 0.0137(15) 0.0174(16) 0.0227(17) -0.0035(13) 0.0028(12) -0.0014(12)
C2 0.0159(16) 0.0208(17) 0.0269(18) -0.0004(14) 0.0004(13) -0.0002(13)
C3 0.0174(17) 0.0277(19) 0.035(2) 0.0030(16) 0.0018(15) 0.0052(14)
C4 0.0155(17) 0.0271(19) 0.042(2) -0.0020(17) 0.0076(15) 0.0020(14)
C5 0.0225(18) 0.0255(19) 0.0265(19) -0.0008(15) 0.0097(15) -0.0038(14)
C6 0.0177(16) 0.0215(17) 0.0218(17) -0.0028(14) 0.0034(13) 0.0009(13)
C7 0.0214(18) 0.032(2) 0.029(2) 0.0092(17) 0.0019(15) 0.0062(16)
C8 0.0205(17) 0.0231(17) 0.0171(16) 0.0001(13) 0.0025(13) 0.0012(14)
C9 0.0203(17) 0.0300(19) 0.0208(18) -0.0015(15) 0.0046(14) -0.0002(14)
C10 0.0161(16) 0.0260(18) 0.0241(18) -0.0048(14) 0.0021(13) 0.0025(14)
C11 0.0178(16) 0.0171(16) 0.0213(17) -0.0010(13) 0.0015(13) 0.0034(13)
C12 0.0207(18) 0.0246(18) 0.0257(18) -0.0008(15) -0.0004(14) 0.0071(15)
C16 0.0249(19) 0.033(2) 0.0270(19) 0.0149(16) 0.0101(15) 0.0129(16)
C17 0.0157(15) 0.0233(17) 0.0159(16) 0.0037(13) 0.0006(12) 0.0039(13)
C22 0.0175(16) 0.0244(17) 0.0206(16) 0.0046(14) 0.0000(13) 0.0059(13)
C21 0.0191(17) 0.032(2) 0.0281(19) 0.0099(16) 0.0027(14) -0.0002(15)
C20 0.0230(19) 0.045(2) 0.0217(18) 0.0085(17) 0.0074(15) 0.0050(17)
C19 0.0233(18) 0.046(2) 0.0162(17) 0.0007(17) 0.0027(14) 0.0039(17)
C18 0.0162(16) 0.0322(19) 0.0188(17) -0.0017(14) 0.0015(13) 0.0012(14)
C24 0.0204(19) 0.031(2) 0.028(2) -0.0009(17) -0.0013(15) 0.0002(16)
C23 0.028(2) 0.038(2) 0.026(2) -0.0070(18) 0.0023(16) -0.0063(17)

loop_
_atom_type_symbol
_atom_type_description
_atom_type_scat_dispersion_real
_atom_type_scat_dispersion_imag
_atom_type_scat_source
C C 0.0033 0.0016 'International Tables Vol C Tables 4.2.6.8 and 6.1.1.4'
H H 0.0000 0.0000 'International Tables Vol C Tables 4.2.6.8 and 6.1.1.4'
Cl Cl 0.1484 0.1585 'International Tables Vol C Tables 4.2.6.8 and 6.1.1.4'
N N 0.0061 0.0033 'International Tables Vol C Tables 4.2.6.8 and 6.1.1.4'
V V 0.3005 0.5294 'International Tables Vol C Tables 4.2.6.8 and 6.1.1.4'

loop_
_geom_angle_atom_site_label_1
_geom_angle_atom_site_label_2
_geom_angle_atom_site_label_3
_geom_angle
_geom_angle_site_symmetry_1
_geom_angle_site_symmetry_3
N1 V1 N3 97.94(13) . .
N1 V1 N2 176.65(12) . .
N3 V1 N2 78.86(12) . .
N1 V1 Cl1 96.71(11) . .
N3 V1 Cl1 116.20(11) . .
N2 V1 Cl1 85.67(9) . .
N1 V1 Cl2 96.50(10) . .
N3 V1 Cl2 119.57(10) . .
N2 V1 Cl2 84.31(9) . .
Cl1 V1 Cl2 119.79(5) . .
C25 Cl3 C25 69.3(5) . 3_566
C1 N1 V1 173.5(3) . .
C16 N2 C8 118.7(3) . .
C16 N2 V1 112.9(2) . .
C8 N2 V1 128.4(2) . .
C17 N3 C15A 113.1(3) . .
C17 N3 C15B 114.7(3) . .
C15A N3 C15B 31.0(3) . .
C17 N3 V1 123.9(2) . .
C15A N3 V1 121.0(3) . .
C15B N3 V1 119.1(3) . .
N1 C1 C6 120.0(3) . .
N1 C1 C2 118.6(3) . .
C6 C1 C2 121.4(3) . .
C3 C2 C1 117.1(3) . .
C3 C2 C7 121.6(3) . .
C1 C2 C7 121.3(3) . .
C4 C3 C2 121.7(4) . .
C4 C3 H1 119(3) . .
C2 C3 H1 120(3) . .
C3 C4 C5 120.5(3) . .
C3 C4 H2 120(3) . .
C5 C4 H2 119(3) . .
C4 C5 C6 120.1(3) . .
C4 C5 H3 121(2) . .
C6 C5 H3 118(2) . .
C5 C6 C1 119.2(3) . .
C5 C6 H4 121(3) . .
C1 C6 H4 119(3) . .
C2 C7 H5 110(2) . .
C2 C7 H6 114(3) . .
H5 C7 H6 104(4) . .
C2 C7 H7 114(3) . .
H5 C7 H7 110(4) . .
H6 C7 H7 105(4) . .
N2 C8 C9 121.6(3) . .
N2 C8 H8 112(2) . .
C9 C8 H8 126(2) . .
C8 C9 C10 119.3(3) . .
C8 C9 H9 119(3) . .
C10 C9 H9 121(3) . .
C9 C10 C11 120.0(3) . .
C9 C10 H10 122(3) . .
C11 C10 H10 118(3) . .
C10 C11 C16 116.7(3) . .
C10 C11 C12 122.7(3) . .
C16 C11 C12 120.6(3) . .
C13B C12 C11 114.5(4) . .
C13B C12 C13A 21.8(3) . .
C11 C12 C13A 115.9(4) . .
C13B C12 H11 122(3) . .
C11 C12 H11 106(3) . .
C13A C12 H11 103(3) . .
C13B C12 H12 103(3) . .
C11 C12 H12 110(3) . .
C13A C12 H12 119(3) . .
H11 C12 H12 100(4) . .
C12 C13B C14B 112.7(6) . .
C14A C13A C12 111.7(6) . .
C15A C14A C13A 107.9(7) . .
C15B C14B C13B 107.4(7) . .
N3 C15B C16 107.1(4) . .
N3 C15B C14B 113.8(6) . .
C16 C15B C14B 106.5(5) . .
N3 C15A C14A 116.9(6) . .
N3 C15A C16 106.2(4) . .
C14A C15A C16 107.3(5) . .
N2 C16 C11 123.7(3) . .
N2 C16 C15B 113.0(4) . .
C11 C16 C15B 121.0(4) . .
N2 C16 C15A 114.2(4) . .
C11 C16 C15A 120.3(4) . .
C15B C16 C15A 30.2(3) . .
C22 C17 C18 121.3(3) . .
C22 C17 N3 119.4(3) . .
C18 C17 N3 119.3(3) . .
C21 C22 C17 118.1(3) . .
C21 C22 C24 120.0(3) . .
C17 C22 C24 122.0(3) . .
C20 C21 C22 121.4(4) . .
C20 C21 H15 117(2) . .
C22 C21 H15 122(2) . .
C19 C20 C21 119.8(3) . .
C19 C20 H14 120(3) . .
C21 C20 H14 120(3) . .
C20 C19 C18 121.2(4) . .
C20 C19 H13 118(3) . .
C18 C19 H13 120(3) . .
C19 C18 C17 118.2(3) . .
C19 C18 C23 120.0(3) . .
C17 C18 C23 121.7(3) . .
C22 C24 H19 108(3) . .
C22 C24 H20 112(3) . .
H19 C24 H20 111(4) . .
C22 C24 H21 111(3) . .
H19 C24 H21 112(4) . .
H20 C24 H21 103(4) . .
C18 C23 H16 111(3) . .
C18 C23 H18 112(3) . .
H16 C23 H18 105(4) . .
C18 C23 H17 112(3) . .
H16 C23 H17 108(4) . .
H18 C23 H17 109(4) . .
Cl3 C25 Cl3 110.7(5) . 3_566
Cl3 C25 C25 63.2(5) . 3_566
Cl3 C25 C25 47.5(4) 3_566 3_566

loop_
_geom_bond_atom_site_label_1
_geom_bond_atom_site_label_2
_geom_bond_distance
_geom_bond_site_symmetry_2
V1 N1 1.674(3) .
V1 N3 1.863(3) .
V1 N2 2.200(3) .
V1 Cl1 2.2648(15) .
V1 Cl2 2.2783(18) .
Cl3 C25 1.585(10) .
Cl3 C25 1.919(10) 3_566
N1 C1 1.381(4) .
N2 C16 1.339(4) .
N2 C8 1.345(4) .
N3 C17 1.443(4) .
N3 C15A 1.494(7) .
N3 C15B 1.503(7) .
C1 C6 1.409(5) .
C1 C2 1.415(5) .
C2 C3 1.402(5) .
C2 C7 1.494(5) .
C3 C4 1.385(6) .
C3 H1 0.95(4) .
C4 C5 1.387(6) .
C4 H2 0.99(5) .
C5 C6 1.391(5) .
C5 H3 0.94(4) .
C6 H4 0.99(5) .
C7 H5 0.97(4) .
C7 H6 0.99(5) .
C7 H7 0.93(5) .
C8 C9 1.383(5) .
C8 H8 1.03(4) .
C9 C10 1.384(5) .
C9 H9 0.89(5) .
C10 C11 1.393(5) .
C10 H10 0.94(5) .
C11 C16 1.395(5) .
C11 C12 1.505(5) .
C12 C13B 1.504(8) .
C12 C13A 1.559(8) .
C12 H11 0.98(5) .
C12 H12 0.91(5) .
C13B C14B 1.553(11) .
C13A C14A 1.535(11) .
C14A C15A 1.517(10) .
C14B C15B 1.530(10) .
C15B C16 1.524(7) .
C15A C16 1.550(7) .
C17 C22 1.405(5) .
C17 C18 1.411(5) .
C22 C21 1.394(5) .
C22 C24 1.508(5) .
C21 C20 1.387(6) .
C21 H15 0.92(4) .
C20 C19 1.380(6) .
C20 H14 0.95(5) .
C19 C18 1.395(5) .
C19 H13 0.90(5) .
C18 C23 1.509(5) .
C24 H19 0.92(5) .
C24 H20 0.92(5) .
C24 H21 0.89(4) .
C23 H16 1.02(5) .
C23 H18 0.98(5) .
C23 H17 0.98(5) .
C25 Cl3 1.919(10) 3_566
C25 C25 2.011(19) 3_566

loop_
_geom_torsion_atom_site_label_1
_geom_torsion_atom_site_label_2
_geom_torsion_atom_site_label_3
_geom_torsion_atom_site_label_4
_geom_torsion
_geom_torsion_site_symmetry_1
_geom_torsion_site_symmetry_4
N3 V1 N1 C1 169(2) . .
N2 V1 N1 C1 -174.0(19) . .
Cl1 V1 N1 C1 51(2) . .
Cl2 V1 N1 C1 -70(2) . .
N1 V1 N2 C16 -17(2) . .
N3 V1 N2 C16 0.5(3) . .
Cl1 V1 N2 C16 118.3(3) . .
Cl2 V1 N2 C16 -121.1(3) . .
N1 V1 N2 C8 162(2) . .
N3 V1 N2 C8 179.7(3) . .
Cl1 V1 N2 C8 -62.5(3) . .
Cl2 V1 N2 C8 58.0(3) . .
N1 V1 N3 C17 -1.0(3) . .
N2 V1 N3 C17 -179.9(3) . .
Cl1 V1 N3 C17 100.6(3) . .
Cl2 V1 N3 C17 -103.1(3) . .
N1 V1 N3 C15A 161.6(4) . .
N2 V1 N3 C15A -17.4(4) . .
Cl1 V1 N3 C15A -96.9(4) . .
Cl2 V1 N3 C15A 59.4(4) . .
N1 V1 N3 C15B -162.5(4) . .
N2 V1 N3 C15B 18.5(4) . .
Cl1 V1 N3 C15B -61.0(4) . .
Cl2 V1 N3 C15B 95.3(4) . .
V1 N1 C1 C6 -175(2) . .
V1 N1 C1 C2 5(2) . .
N1 C1 C2 C3 -178.2(3) . .
C6 C1 C2 C3 1.2(5) . .
N1 C1 C2 C7 1.5(5) . .
C6 C1 C2 C7 -179.1(3) . .
C1 C2 C3 C4 -0.6(6) . .
C7 C2 C3 C4 179.7(4) . .
C2 C3 C4 C5 -0.4(6) . .
C3 C4 C5 C6 0.7(6) . .
C4 C5 C6 C1 -0.1(5) . .
N1 C1 C6 C5 178.5(3) . .
C2 C1 C6 C5 -0.8(5) . .
C16 N2 C8 C9 -0.6(5) . .
V1 N2 C8 C9 -179.8(3) . .
N2 C8 C9 C10 1.0(6) . .
C8 C9 C10 C11 -0.7(5) . .
C9 C10 C11 C16 -0.1(5) . .
C9 C10 C11 C12 179.0(3) . .
C10 C11 C12 C13B 165.7(5) . .
C16 C11 C12 C13B -15.3(6) . .
C10 C11 C12 C13A -170.2(5) . .
C16 C11 C12 C13A 8.8(6) . .
C11 C12 C13B C14B 36.7(9) . .
C13A C12 C13B C14B -62.0(12) . .
C13B C12 C13A C14A 60.0(12) . .
C11 C12 C13A C14A -31.6(9) . .
C12 C13A C14A C15A 60.8(9) . .
C12 C13B C14B C15B -62.3(10) . .
C17 N3 C15B C16 164.3(4) . .
C15A N3 C15B C16 70.2(7) . .
V1 N3 C15B C16 -32.4(6) . .
C17 N3 C15B C14B 46.9(7) . .
C15A N3 C15B C14B -47.2(7) . .
V1 N3 C15B C14B -149.9(5) . .
C13B C14B C15B N3 -180.0(6) . .
C13B C14B C15B C16 62.3(8) . .
C17 N3 C15A C14A -47.3(7) . .
C15B N3 C15A C14A 52.6(8) . .
V1 N3 C15A C14A 148.4(5) . .
C17 N3 C15A C16 -167.0(4) . .
C15B N3 C15A C16 -67.0(7) . .
V1 N3 C15A C16 28.7(6) . .
C13A C14A C15A N3 176.5(5) . .
C13A C14A C15A C16 -64.5(8) . .
C8 N2 C16 C11 -0.2(6) . .
V1 N2 C16 C11 179.1(3) . .
C8 N2 C16 C15B 162.6(4) . .
V1 N2 C16 C15B -18.2(5) . .
C8 N2 C16 C15A -164.5(4) . .
V1 N2 C16 C15A 14.8(5) . .
C10 C11 C16 N2 0.5(6) . .
C12 C11 C16 N2 -178.6(4) . .
C10 C11 C16 C15B -160.9(4) . .
C12 C11 C16 C15B 20.0(6) . .
C10 C11 C16 C15A 163.9(4) . .
C12 C11 C16 C15A -15.2(6) . .
N3 C15B C16 N2 30.7(6) . .
C14B C15B C16 N2 152.9(5) . .
N3 C15B C16 C11 -166.0(4) . .
C14B C15B C16 C11 -43.9(8) . .
N3 C15B C16 C15A -68.3(7) . .
C14B C15B C16 C15A 53.8(7) . .
N3 C15A C16 N2 -26.1(6) . .
C14A C15A C16 N2 -151.8(5) . .
N3 C15A C16 C11 169.0(4) . .
C14A C15A C16 C11 43.3(7) . .
N3 C15A C16 C15B 68.4(7) . .
C14A C15A C16 C15B -57.3(8) . .
C15A N3 C17 C22 102.9(4) . .
C15B N3 C17 C22 69.0(5) . .
V1 N3 C17 C22 -93.3(3) . .
C15A N3 C17 C18 -77.2(5) . .
C15B N3 C17 C18 -111.1(4) . .
V1 N3 C17 C18 86.6(4) . .
C18 C17 C22 C21 -1.2(5) . .
N3 C17 C22 C21 178.7(3) . .
C18 C17 C22 C24 -179.9(3) . .
N3 C17 C22 C24 0.1(5) . .
C17 C22 C21 C20 1.5(5) . .
C24 C22 C21 C20 -179.9(3) . .
C22 C21 C20 C19 -0.8(6) . .
C21 C20 C19 C18 -0.2(6) . .
C20 C19 C18 C17 0.5(6) . .
C20 C19 C18 C23 -176.5(4) . .
C22 C17 C18 C19 0.3(5) . .
N3 C17 C18 C19 -179.7(3) . .
C22 C17 C18 C23 177.2(3) . .
N3 C17 C18 C23 -2.7(5) . .
C25 Cl3 C25 Cl3 0.0 3_566 3_566
